data_7242007
loop_
_publ_author_name
'Liu, Dongmei'
'Dong, Gaoyun'
'Wang, Xiong'
'Nie, Fengmei'
'Li, Xia'

_publ_section_title
;
 A luminescent Eu coordination polymer with near-visible excitation for
 sensing and its homologues constructed from 1,4-benzenedicarboxylate and
 1H-imidazo[4,5-f][1,10]-phenanthroline
;
_journal_issue 45
_journal_name_full CrystEngComm
_journal_page_first 7877
_journal_page_last 7887
_journal_paper_doi 10.1039/D0CE01256D
_journal_volume 22
_journal_year 2020
_chemical_formula_moiety 'C25 H16 Eu N4 O7, H2 O'
_chemical_formula_sum 'C25 H18 Eu N4 O8'
_chemical_formula_weight 654.39
_space_group_crystal_system triclinic
_space_group_IT_number 2
_space_group_name_Hall '-P 1'
_space_group_name_H-M_alt 'P -1'
_atom_sites_solution_hydrogens mixed
_audit_block_doi 10.5517/ccdc.csd.cczqvj1
_audit_creation_date 2019-11-18
_audit_creation_method
;
Olex2 1.2
(compiled 2017.08.10 svn.r3458 for OlexSys, GUI svn.r5381)
;
_audit_update_record
;
2020-02-23 deposited with the CCDC.	2020-10-15 downloaded from the CCDC.
;
_cell_angle_alpha 97.308(2)
_cell_angle_beta 98.1640(10)
_cell_angle_gamma 117.8420(10)
_cell_formula_units_Z 2
_cell_length_a 10.5279(8)
_cell_length_b 10.7664(8)
_cell_length_c 12.2112(16)
_cell_measurement_reflns_used 3996
_cell_measurement_temperature 294(2)
_cell_measurement_theta_max 27.59
_cell_measurement_theta_min 2.47
_cell_volume 1181.5(2)
_computing_molecular_graphics 'Olex2 (Dolomanov et al., 2009)'
_computing_publication_material 'Olex2 (Dolomanov et al., 2009)'
_computing_structure_refinement 'ShelXL (Sheldrick, 2015)'
_computing_structure_solution 'SHELXS-97 (Sheldrick, 1990)'
_diffrn_ambient_temperature 294.15
_diffrn_measured_fraction_theta_full 0.991
_diffrn_measured_fraction_theta_max 0.984
_diffrn_measurement_device_type 'CCD area detector'
_diffrn_radiation_type MoK\a
_diffrn_radiation_wavelength 0.71073
_diffrn_reflns_av_R_equivalents 0.0214
_diffrn_reflns_av_unetI/netI 0.0433
_diffrn_reflns_Laue_measured_fraction_full 0.991
_diffrn_reflns_Laue_measured_fraction_max 0.984
_diffrn_reflns_limit_h_max 8
_diffrn_reflns_limit_h_min -13
_diffrn_reflns_limit_k_max 13
_diffrn_reflns_limit_k_min -11
_diffrn_reflns_limit_l_max 15
_diffrn_reflns_limit_l_min -15
_diffrn_reflns_number 6720
_diffrn_reflns_point_group_measured_fraction_full 0.991
_diffrn_reflns_point_group_measured_fraction_max 0.984
_diffrn_reflns_theta_full 25.242
_diffrn_reflns_theta_max 26.371
_diffrn_reflns_theta_min 2.194
_exptl_absorpt_coefficient_mu 2.715
_exptl_absorpt_correction_T_max 0.7364
_exptl_absorpt_correction_T_min 0.4963
_exptl_absorpt_correction_type multi-scan
_exptl_crystal_colour 'metallic light colourless'
_exptl_crystal_colour_lustre metallic
_exptl_crystal_colour_modifier light
_exptl_crystal_colour_primary colourless
_exptl_crystal_density_diffrn 1.839
_exptl_crystal_density_method 'not measured'
_exptl_crystal_description block
_exptl_crystal_F_000 646
_exptl_crystal_size_max 0.3
_exptl_crystal_size_mid 0.22
_exptl_crystal_size_min 0.12
_refine_diff_density_max 1.593
_refine_diff_density_min -0.640
_refine_diff_density_rms 0.131
_refine_ls_extinction_method none
_refine_ls_goodness_of_fit_ref 1.086
_refine_ls_hydrogen_treatment constr
_refine_ls_matrix_type full
_refine_ls_number_parameters 347
_refine_ls_number_reflns 4765
_refine_ls_number_restraints 0
_refine_ls_restrained_S_all 1.086
_refine_ls_R_factor_all 0.0332
_refine_ls_R_factor_gt 0.0301
_refine_ls_shift/su_max 0.001
_refine_ls_shift/su_mean 0.000
_refine_ls_structure_factor_coef Fsqd
_refine_ls_weighting_details
;
 w=1/[\s^2^(Fo^2^)+(0.0490P)^2^+1.3240P]
 where P=(Fo^2^+2Fc^2^)/3
;
_refine_ls_weighting_scheme calc
_refine_ls_wR_factor_gt 0.0817
_refine_ls_wR_factor_ref 0.0902
_reflns_Friedel_coverage 0.000
_reflns_number_gt 4383
_reflns_number_total 4765
_reflns_threshold_expression 'I > 2\s(I)'
_cod_data_source_file d0ce01256d2.cif
_cod_data_source_block 1
_cod_database_code 7242007
_shelxl_version_number 2013-2
_shelx_space_group_comment
;
The symmetry employed for this shelxl refinement is uniquely defined
by the following loop, which should always be used as a source of
symmetry information in preference to the above space-group names.
They are only intended as comments.
;
_shelx_estimated_absorpt_t_max 0.737
_shelx_estimated_absorpt_t_min 0.496
_olex2_refinement_description
;
1. Fixed Uiso
 At 1.2 times of:
  All C(H) groups, All N(H) groups
 At 1.5 times of:
  All O(H,H) groups
2.a Free rotating group:
 O8(H8A,H8B)
2.b Rotating group:
 O7(H7A,H7B)
2.c Aromatic/amide H refined with riding coordinates:
 N4(H4), C7(H7), C4(H4A), C8(H8), C12(H12), C11(H11), C3(H3), C22(H22),
 C25(H25), C13(H13), C23(H23), C24(H24), C15(H15), C14(H14)
;
_olex2_submission_special_instructions 'No special instructions were received'

loop_
_space_group_symop_operation_xyz
'x, y, z'
'-x, -y, -z'

loop_
_atom_site_label
_atom_site_type_symbol
_atom_site_fract_x
_atom_site_fract_y
_atom_site_fract_z
_atom_site_U_iso_or_equiv
_atom_site_adp_type
_atom_site_occupancy
_atom_site_site_symmetry_order
_atom_site_calc_flag
_atom_site_refinement_flags_posn
_atom_site_refinement_flags_adp
_atom_site_refinement_flags_occupancy
_atom_site_disorder_assembly
_atom_site_disorder_group
Eu1 Eu 0.83470(2) 0.41542(2) 0.33779(2) 0.01790(9) Uani 1 1 d . . . . .
O1 O 0.6611(3) 0.2023(3) 0.2070(3) 0.0278(7) Uani 1 1 d . . . . .
O3 O 0.0765(3) -0.3914(3) 0.3704(3) 0.0304(7) Uani 1 1 d . . . . .
O4 O 0.2670(4) -0.3012(4) 0.5175(3) 0.0285(7) Uani 1 1 d . . . . .
O5 O 0.8624(4) 0.6137(3) 0.4663(3) 0.0317(8) Uani 1 1 d . . . . .
O7 O 0.9516(4) 0.3894(4) 0.1772(3) 0.0312(7) Uani 1 1 d . . . . .
H7A H 1.0462 0.4526 0.1948 0.047 Uiso 1 1 d GR . . . .
H7B H 0.9174 0.4123 0.1179 0.047 Uiso 1 1 d GR . . . .
O6 O 1.0516(4) 0.7248(4) 0.6159(3) 0.0354(8) Uani 1 1 d . . . . .
O2 O 0.4480(4) 0.1260(4) 0.0842(3) 0.0431(10) Uani 1 1 d . . . . .
N1 N 0.5760(4) 0.4032(4) 0.3225(3) 0.0255(8) Uani 1 1 d . . . . .
N2 N 0.7655(4) 0.5493(4) 0.1974(3) 0.0231(8) Uani 1 1 d . . . . .
N3 N 0.2458(4) 0.5698(4) 0.1534(3) 0.0270(8) Uani 1 1 d . . . . .
N4 N 0.4065(4) 0.6976(4) 0.0553(3) 0.0283(9) Uani 1 1 d . . . . .
H4 H 0.4435 0.7529 0.0101 0.034 Uiso 1 1 calc R . . . .
C6 C 0.2063(5) -0.3007(4) 0.4227(4) 0.0211(9) Uani 1 1 d . . . . .
C20 C 0.4711(5) 0.6361(5) 0.1168(4) 0.0218(9) Uani 1 1 d . . . . .
C5 C 0.2906(5) -0.1838(5) 0.3646(4) 0.0208(9) Uani 1 1 d . . . . .
C10 C 0.9832(5) 0.8686(5) 0.5179(4) 0.0213(9) Uani 1 1 d . . . . .
C17 C 0.5370(5) 0.4773(5) 0.2565(4) 0.0202(9) Uani 1 1 d . . . . .
C19 C 0.6097(5) 0.6398(5) 0.1210(4) 0.0218(9) Uani 1 1 d . . . . .
C18 C 0.6412(5) 0.5581(4) 0.1905(4) 0.0198(9) Uani 1 1 d . . . . .
C7 C 0.4411(5) -0.1291(5) 0.3752(4) 0.0271(10) Uani 1 1 d . . . . .
H7 H 0.4917 -0.1603 0.4229 0.032 Uiso 1 1 calc R . . . .
C9 C 0.9652(5) 0.7246(5) 0.5350(4) 0.0248(10) Uani 1 1 d . . . . .
C2 C 0.4414(5) 0.0187(5) 0.2429(4) 0.0231(9) Uani 1 1 d . . . . .
C4 C 0.2182(5) -0.1309(5) 0.2976(4) 0.0284(10) Uani 1 1 d . . . . .
H4A H 0.1188 -0.1626 0.2941 0.034 Uiso 1 1 calc R . . . .
C8 C 0.5168(5) -0.0269(5) 0.3142(4) 0.0282(10) Uani 1 1 d . . . . .
H8 H 0.6179 0.0103 0.3218 0.034 Uiso 1 1 calc R . . . .
C21 C 0.3700(5) 0.5580(5) 0.1774(4) 0.0249(9) Uani 1 1 d . . . . .
C1 C 0.5236(5) 0.1244(5) 0.1728(4) 0.0261(10) Uani 1 1 d . . . . .
C12 C 0.9190(6) 1.0065(5) 0.4037(4) 0.0298(10) Uani 1 1 d . . . . .
H12 H 0.8657 1.0104 0.3379 0.036 Uiso 1 1 calc R . . . .
C16 C 0.4028(5) 0.4788(5) 0.2509(4) 0.0249(9) Uani 1 1 d . . . . .
C11 C 0.8990(6) 0.8740(5) 0.4220(4) 0.0295(10) Uani 1 1 d . . . . .
H11 H 0.8295 0.7894 0.3701 0.035 Uiso 1 1 calc R . . . .
C3 C 0.2919(5) -0.0319(5) 0.2358(4) 0.0315(11) Uani 1 1 d . . . . .
H3 H 0.2416 0.0009 0.1895 0.038 Uiso 1 1 calc R . . . .
C22 C 0.2721(5) 0.6540(5) 0.0798(4) 0.0285(10) Uani 1 1 d . . . . .
H22 H 0.2054 0.6807 0.0481 0.034 Uiso 1 1 calc R . . . .
C25 C 0.8612(5) 0.6232(5) 0.1377(4) 0.0262(10) Uani 1 1 d . . . . .
H25 H 0.9471 0.6172 0.1425 0.031 Uiso 1 1 calc R . . . .
C13 C 0.4865(6) 0.3343(6) 0.3863(5) 0.0381(13) Uani 1 1 d . . . . .
H13 H 0.5143 0.2858 0.4337 0.046 Uiso 1 1 calc R . . . .
C23 C 0.7109(5) 0.7150(5) 0.0592(4) 0.0289(10) Uani 1 1 d . . . . .
H23 H 0.6920 0.7688 0.0122 0.035 Uiso 1 1 calc R . . . .
C24 C 0.8398(5) 0.7085(5) 0.0687(5) 0.0325(11) Uani 1 1 d . . . . .
H24 H 0.9106 0.7597 0.0300 0.039 Uiso 1 1 calc R . . . .
O8 O 0.8108(8) 0.0972(6) 0.0673(6) 0.0907(19) Uani 1 1 d . . . . .
H8A H 0.7980 0.0735 0.1303 0.136 Uiso 1 1 d G . . . .
H8B H 0.7542 0.0196 0.0177 0.136 Uiso 1 1 d G . . . .
C15 C 0.3113(6) 0.4044(6) 0.3190(5) 0.0374(13) Uani 1 1 d . . . . .
H15 H 0.2232 0.4051 0.3186 0.045 Uiso 1 1 calc R . . . .
C14 C 0.3505(6) 0.3309(7) 0.3859(5) 0.0437(15) Uani 1 1 d . . . . .
H14 H 0.2893 0.2792 0.4306 0.052 Uiso 1 1 calc R . . . .

loop_
_atom_site_aniso_label
_atom_site_aniso_U_11
_atom_site_aniso_U_22
_atom_site_aniso_U_33
_atom_site_aniso_U_23
_atom_site_aniso_U_13
_atom_site_aniso_U_12
Eu1 0.01643(12) 0.01644(12) 0.02215(13) 0.01011(9) 0.00592(8) 0.00734(9)
O1 0.0236(16) 0.0260(17) 0.0304(18) 0.0111(14) 0.0106(14) 0.0071(14)
O3 0.0189(16) 0.0244(17) 0.039(2) 0.0099(14) 0.0103(14) 0.0014(14)
O4 0.0266(17) 0.0325(18) 0.0296(18) 0.0210(15) 0.0114(14) 0.0125(15)
O5 0.0331(18) 0.0173(16) 0.044(2) 0.0074(15) 0.0139(16) 0.0107(15)
O7 0.0247(17) 0.0352(19) 0.0350(19) 0.0116(15) 0.0109(14) 0.0137(15)
O6 0.0357(19) 0.0326(19) 0.049(2) 0.0197(17) 0.0117(17) 0.0226(17)
O2 0.0316(19) 0.052(2) 0.041(2) 0.0330(19) 0.0062(17) 0.0124(18)
N1 0.0234(19) 0.031(2) 0.030(2) 0.0183(17) 0.0115(16) 0.0155(17)
N2 0.0249(19) 0.0251(19) 0.027(2) 0.0139(16) 0.0106(16) 0.0155(16)
N3 0.0236(19) 0.035(2) 0.030(2) 0.0123(17) 0.0092(16) 0.0177(18)
N4 0.030(2) 0.034(2) 0.028(2) 0.0199(18) 0.0103(17) 0.0183(18)
C6 0.021(2) 0.018(2) 0.028(2) 0.0106(18) 0.0126(18) 0.0085(18)
C20 0.017(2) 0.024(2) 0.023(2) 0.0083(18) 0.0054(17) 0.0076(18)
C5 0.021(2) 0.019(2) 0.020(2) 0.0077(17) 0.0059(17) 0.0065(18)
C10 0.023(2) 0.019(2) 0.030(2) 0.0111(18) 0.0128(18) 0.0130(18)
C17 0.020(2) 0.024(2) 0.020(2) 0.0096(17) 0.0056(17) 0.0118(18)
C19 0.024(2) 0.025(2) 0.020(2) 0.0068(17) 0.0057(17) 0.0142(19)
C18 0.021(2) 0.017(2) 0.020(2) 0.0058(17) 0.0067(17) 0.0076(17)
C7 0.015(2) 0.028(2) 0.033(3) 0.016(2) 0.0013(18) 0.0057(18)
C9 0.034(2) 0.024(2) 0.035(3) 0.017(2) 0.023(2) 0.022(2)
C2 0.022(2) 0.021(2) 0.022(2) 0.0111(18) 0.0057(17) 0.0048(18)
C4 0.014(2) 0.030(2) 0.040(3) 0.017(2) 0.0093(19) 0.0060(19)
C8 0.021(2) 0.031(2) 0.032(3) 0.017(2) 0.0076(19) 0.010(2)
C21 0.029(2) 0.029(2) 0.026(2) 0.0099(19) 0.0083(19) 0.020(2)
C1 0.026(2) 0.022(2) 0.026(2) 0.0118(19) 0.0083(19) 0.0061(19)
C12 0.035(3) 0.024(2) 0.033(3) 0.011(2) 0.003(2) 0.017(2)
C16 0.026(2) 0.029(2) 0.026(2) 0.0130(19) 0.0102(19) 0.016(2)
C11 0.035(3) 0.017(2) 0.033(3) 0.0046(19) -0.001(2) 0.013(2)
C3 0.029(2) 0.033(3) 0.038(3) 0.024(2) 0.009(2) 0.016(2)
C22 0.024(2) 0.036(3) 0.030(3) 0.013(2) 0.0067(19) 0.017(2)
C25 0.021(2) 0.031(2) 0.031(3) 0.015(2) 0.0129(19) 0.013(2)
C13 0.034(3) 0.050(3) 0.048(3) 0.038(3) 0.024(2) 0.025(3)
C23 0.032(3) 0.032(3) 0.029(3) 0.020(2) 0.013(2) 0.016(2)
C24 0.024(2) 0.036(3) 0.042(3) 0.024(2) 0.018(2) 0.012(2)
O8 0.078(4) 0.056(3) 0.094(5) -0.018(3) 0.004(4) 0.011(3)
C15 0.028(3) 0.053(3) 0.049(3) 0.030(3) 0.021(2) 0.026(3)
C14 0.033(3) 0.065(4) 0.060(4) 0.049(3) 0.032(3) 0.031(3)

loop_
_atom_type_symbol
_atom_type_description
_atom_type_scat_dispersion_real
_atom_type_scat_dispersion_imag
_atom_type_scat_source
C C 0.0033 0.0016 'International Tables Vol C Tables 4.2.6.8 and 6.1.1.4'
H H 0.0000 0.0000 'International Tables Vol C Tables 4.2.6.8 and 6.1.1.4'
Eu Eu -0.1578 3.6682 'International Tables Vol C Tables 4.2.6.8 and 6.1.1.4'
N N 0.0061 0.0033 'International Tables Vol C Tables 4.2.6.8 and 6.1.1.4'
O O 0.0106 0.0060 'International Tables Vol C Tables 4.2.6.8 and 6.1.1.4'

loop_
_geom_angle_atom_site_label_1
_geom_angle_atom_site_label_2
_geom_angle_atom_site_label_3
_geom_angle
_geom_angle_site_symmetry_1
_geom_angle_site_symmetry_3
_geom_angle_publ_flag
O1 Eu1 Eu1 142.97(8) . 2_766 ?
O1 Eu1 O3 142.09(11) . 1_665 ?
O1 Eu1 O4 87.52(11) . 2_656 ?
O1 Eu1 O5 143.64(12) . . ?
O1 Eu1 O7 72.72(11) . . ?
O1 Eu1 O6 83.42(12) . 2_766 ?
O1 Eu1 N1 73.07(12) . . ?
O1 Eu1 N2 86.29(12) . . ?
O3 Eu1 Eu1 55.22(8) 1_665 2_766 ?
O3 Eu1 O4 123.25(12) 1_665 2_656 ?
O3 Eu1 O5 70.14(12) 1_665 . ?
O3 Eu1 O7 69.38(12) 1_665 . ?
O3 Eu1 O6 85.73(12) 1_665 2_766 ?
O3 Eu1 N1 132.59(12) 1_665 . ?
O3 Eu1 N2 85.36(12) 1_665 . ?
O4 Eu1 Eu1 68.24(8) 2_656 2_766 ?
O4 Eu1 O7 142.34(11) 2_656 . ?
O4 Eu1 O6 72.41(12) 2_656 2_766 ?
O4 Eu1 N1 73.58(11) 2_656 . ?
O4 Eu1 N2 135.13(11) 2_656 . ?
O5 Eu1 Eu1 61.07(9) . 2_766 ?
O5 Eu1 O4 79.68(12) . 2_656 ?
O5 Eu1 O7 134.06(11) . . ?
O5 Eu1 O6 123.54(13) . 2_766 ?
O5 Eu1 N1 70.69(12) . . ?
O5 Eu1 N2 79.53(12) . . ?
O7 Eu1 Eu1 109.59(8) . 2_766 ?
O7 Eu1 N1 127.02(12) . . ?
O7 Eu1 N2 76.47(11) . . ?
O6 Eu1 Eu1 63.19(9) 2_766 2_766 ?
O6 Eu1 O7 73.68(12) 2_766 . ?
O6 Eu1 N1 139.12(12) 2_766 . ?
O6 Eu1 N2 150.11(12) 2_766 . ?
N1 Eu1 Eu1 122.10(9) . 2_766 ?
N2 Eu1 Eu1 130.68(9) . 2_766 ?
N2 Eu1 N1 62.10(11) . . ?
C1 O1 Eu1 139.7(3) . . ?
C6 O3 Eu1 158.8(3) . 1_445 ?
C6 O4 Eu1 130.8(3) . 2_656 ?
C9 O5 Eu1 137.9(3) . . ?
Eu1 O7 H7A 110.4 . . ?
Eu1 O7 H7B 110.7 . . ?
H7A O7 H7B 103.3 . . ?
C9 O6 Eu1 138.5(3) . 2_766 ?
C17 N1 Eu1 120.9(3) . . ?
C13 N1 Eu1 120.8(3) . . ?
C13 N1 C17 118.0(4) . . ?
C18 N2 Eu1 121.9(3) . . ?
C25 N2 Eu1 119.8(3) . . ?
C25 N2 C18 118.1(4) . . ?
C22 N3 C21 104.3(4) . . ?
C20 N4 H4 126.8 . . ?
C22 N4 H4 126.8 . . ?
C22 N4 C20 106.4(4) . . ?
O3 C6 C5 116.0(4) . . ?
O4 C6 O3 125.0(4) . . ?
O4 C6 C5 119.0(4) . . ?
N4 C20 C19 130.9(4) . . ?
N4 C20 C21 105.6(4) . . ?
C21 C20 C19 123.5(4) . . ?
C7 C5 C6 120.6(4) . . ?
C4 C5 C6 120.2(4) . . ?
C4 C5 C7 119.2(4) . . ?
C12 C10 C9 120.8(4) 2_776 . ?
C12 C10 C11 119.6(4) 2_776 . ?
C11 C10 C9 119.6(4) . . ?
N1 C17 C18 117.0(4) . . ?
N1 C17 C16 122.3(4) . . ?
C16 C17 C18 120.7(4) . . ?
C18 C19 C20 116.7(4) . . ?
C23 C19 C20 124.2(4) . . ?
C23 C19 C18 119.0(4) . . ?
N2 C18 C17 117.8(4) . . ?
N2 C18 C19 121.7(4) . . ?
C19 C18 C17 120.5(4) . . ?
C5 C7 H7 120.0 . . ?
C5 C7 C8 120.0(4) . . ?
C8 C7 H7 120.0 . . ?
O5 C9 C10 117.0(4) . . ?
O6 C9 O5 125.1(4) . . ?
O6 C9 C10 117.9(4) . . ?
C8 C2 C1 119.4(4) . . ?
C8 C2 C3 119.9(4) . . ?
C3 C2 C1 120.7(4) . . ?
C5 C4 H4A 119.6 . . ?
C3 C4 C5 120.8(4) . . ?
C3 C4 H4A 119.6 . . ?
C7 C8 H8 120.0 . . ?
C2 C8 C7 119.9(4) . . ?
C2 C8 H8 120.0 . . ?
N3 C21 C20 110.6(4) . . ?
N3 C21 C16 129.0(4) . . ?
C20 C21 C16 120.4(4) . . ?
O1 C1 O2 125.0(4) . . ?
O1 C1 C2 118.0(4) . . ?
O2 C1 C2 117.0(4) . . ?
C10 C12 H12 119.8 2_776 . ?
C10 C12 C11 120.5(4) 2_776 . ?
C11 C12 H12 119.8 . . ?
C17 C16 C21 118.3(4) . . ?
C15 C16 C17 117.8(4) . . ?
C15 C16 C21 123.9(4) . . ?
C10 C11 C12 119.9(4) . . ?
C10 C11 H11 120.1 . . ?
C12 C11 H11 120.1 . . ?
C2 C3 H3 120.1 . . ?
C4 C3 C2 119.9(4) . . ?
C4 C3 H3 120.1 . . ?
N3 C22 N4 113.1(4) . . ?
N3 C22 H22 123.4 . . ?
N4 C22 H22 123.4 . . ?
N2 C25 H25 118.1 . . ?
N2 C25 C24 123.8(4) . . ?
C24 C25 H25 118.1 . . ?
N1 C13 H13 118.4 . . ?
N1 C13 C14 123.2(5) . . ?
C14 C13 H13 118.4 . . ?
C19 C23 H23 120.5 . . ?
C24 C23 C19 119.0(4) . . ?
C24 C23 H23 120.5 . . ?
C25 C24 H24 120.8 . . ?
C23 C24 C25 118.3(4) . . ?
C23 C24 H24 120.8 . . ?
H8A O8 H8B 104.5 . . ?
C16 C15 H15 120.0 . . ?
C14 C15 C16 120.0(5) . . ?
C14 C15 H15 120.0 . . ?
C13 C14 H14 120.7 . . ?
C15 C14 C13 118.6(4) . . ?
C15 C14 H14 120.7 . . ?

loop_
_geom_bond_atom_site_label_1
_geom_bond_atom_site_label_2
_geom_bond_distance
_geom_bond_site_symmetry_2
_geom_bond_publ_flag
Eu1 Eu1 4.4105(6) 2_766 ?
Eu1 O1 2.340(3) . ?
Eu1 O3 2.349(3) 1_665 ?
Eu1 O4 2.376(3) 2_656 ?
Eu1 O5 2.354(3) . ?
Eu1 O7 2.512(3) . ?
Eu1 O6 2.397(3) 2_766 ?
Eu1 N1 2.642(4) . ?
Eu1 N2 2.608(4) . ?
O1 C1 1.256(6) . ?
O3 Eu1 2.349(3) 1_445 ?
O3 C6 1.256(5) . ?
O4 Eu1 2.376(3) 2_656 ?
O4 C6 1.241(5) . ?
O5 C9 1.257(6) . ?
O7 H7A 0.8773 . ?
O7 H7B 0.8778 . ?
O6 Eu1 2.397(3) 2_766 ?
O6 C9 1.243(6) . ?
O2 C1 1.256(6) . ?
N1 C17 1.353(6) . ?
N1 C13 1.322(6) . ?
N2 C18 1.347(5) . ?
N2 C25 1.336(6) . ?
N3 C21 1.367(6) . ?
N3 C22 1.323(6) . ?
N4 H4 0.8600 . ?
N4 C20 1.366(6) . ?
N4 C22 1.359(6) . ?
C6 C5 1.496(6) . ?
C20 C19 1.435(6) . ?
C20 C21 1.390(6) . ?
C5 C7 1.388(6) . ?
C5 C4 1.386(6) . ?
C10 C9 1.517(6) . ?
C10 C12 1.373(7) 2_776 ?
C10 C11 1.390(7) . ?
C17 C18 1.466(6) . ?
C17 C16 1.413(6) . ?
C19 C18 1.410(6) . ?
C19 C23 1.392(6) . ?
C7 H7 0.9300 . ?
C7 C8 1.399(6) . ?
C2 C8 1.381(6) . ?
C2 C1 1.521(6) . ?
C2 C3 1.389(7) . ?
C4 H4A 0.9300 . ?
C4 C3 1.381(6) . ?
C8 H8 0.9300 . ?
C21 C16 1.426(6) . ?
C12 C10 1.373(7) 2_776 ?
C12 H12 0.9300 . ?
C12 C11 1.395(6) . ?
C16 C15 1.392(6) . ?
C11 H11 0.9300 . ?
C3 H3 0.9300 . ?
C22 H22 0.9300 . ?
C25 H25 0.9300 . ?
C25 C24 1.393(7) . ?
C13 H13 0.9300 . ?
C13 C14 1.414(7) . ?
C23 H23 0.9300 . ?
C23 C24 1.381(7) . ?
C24 H24 0.9300 . ?
O8 H8A 0.8499 . ?
O8 H8B 0.8506 . ?
C15 H15 0.9300 . ?
C15 C14 1.356(7) . ?
C14 H14 0.9300 . ?
